data_7251776
loop_
_publ_author_name
'Zhang, Lijuan'
'Lu, Tinghao'
'Hua, Ziqian'
'Du, Haoming'
'Yue, Hongrui'
'Hua, Jiai'
'Cheng, Xuankai'
'Zhai, Xiaoting'
'Cai, Zhiqiang'
'Ma, Xiang'

_publ_section_title
;
 A nickel-substituted Andserson-type arsenomolybdate used as adsorbents
 with high efficiency and selectivity toward methylene blue
;
_journal_name_full CrystEngComm
_journal_paper_doi 10.1039/D5CE01088H
_journal_year 2026
_chemical_formula_moiety 'As6 Mo6 Ni O30, 2(Cl), 3(C2 H10 N2), 6(O)'
_chemical_formula_sum 'C6 H30 As6 Cl2 Mo6 N6 Ni O36'
_chemical_formula_weight 1917.13
_space_group_crystal_system triclinic
_space_group_IT_number 2
_space_group_name_Hall '-P 1'
_space_group_name_H-M_alt 'P -1'
_atom_sites_solution_hydrogens geom
_atom_sites_solution_primary dual
_audit_creation_date 2025-03-07
_audit_creation_method
;
Olex2 1.5
(compiled 2024.02.16 svn.r378c4104 for OlexSys, GUI svn.r6928)
;
_audit_update_record
;
2025-10-29 deposited with the CCDC.	2026-03-09 downloaded from the CCDC.
;
_cell_angle_alpha 95.6890(10)
_cell_angle_beta 92.6460(10)
_cell_angle_gamma 90.8800(10)
_cell_formula_units_Z 1
_cell_length_a 9.4190(6)
_cell_length_b 10.8612(8)
_cell_length_c 11.0976(8)
_cell_measurement_reflns_used 3468
_cell_measurement_temperature 296(2)
_cell_measurement_theta_max 28.29
_cell_measurement_theta_min 2.50
_cell_volume 1128.28(14)
_computing_cell_refinement 'SAINT v7.60A (Bruker, 2009)'
_computing_data_collection 'Bruker SMART'
_computing_data_reduction 'SAINT v7.60A (Bruker, 2009)'
_computing_molecular_graphics 'Olex2 1.5 (Dolomanov et al., 2009)'
_computing_publication_material 'Olex2 1.5 (Dolomanov et al., 2009)'
_computing_structure_refinement 'SHELXL 2018/3 (Sheldrick, 2015)'
_computing_structure_solution 'SHELXT  (Sheldrick, 2015)'
_diffrn_ambient_temperature 296.15
_diffrn_measured_fraction_theta_full 0.988
_diffrn_measured_fraction_theta_max 0.988
_diffrn_measurement_device_type 'CCD area detector'
_diffrn_measurement_method 'phi and omega scans'
_diffrn_radiation_monochromator graphite
_diffrn_radiation_type MoK\a
_diffrn_radiation_wavelength 0.71073
_diffrn_reflns_av_R_equivalents 0.0817
_diffrn_reflns_av_unetI/netI 0.0587
_diffrn_reflns_Laue_measured_fraction_full 0.988
_diffrn_reflns_Laue_measured_fraction_max 0.988
_diffrn_reflns_limit_h_max 11
_diffrn_reflns_limit_h_min -11
_diffrn_reflns_limit_k_max 12
_diffrn_reflns_limit_k_min -9
_diffrn_reflns_limit_l_max 13
_diffrn_reflns_limit_l_min -12
_diffrn_reflns_number 5788
_diffrn_reflns_point_group_measured_fraction_full 0.988
_diffrn_reflns_point_group_measured_fraction_max 0.988
_diffrn_reflns_theta_full 25.100
_diffrn_reflns_theta_max 25.100
_diffrn_reflns_theta_min 2.165
_diffrn_source_current 30.0
_diffrn_source_power 1.5
_diffrn_source_voltage 50.0
_exptl_absorpt_coefficient_mu 6.614
_exptl_absorpt_correction_T_max 0.6546
_exptl_absorpt_correction_T_min 0.4370
_exptl_absorpt_correction_type multi-scan
_exptl_absorpt_process_details SADABS
_exptl_crystal_colour 'light green'
_exptl_crystal_colour_modifier light
_exptl_crystal_colour_primary green
_exptl_crystal_density_diffrn 2.822
_exptl_crystal_density_method 'not measured'
_exptl_crystal_description block
_exptl_crystal_F_000 908
_exptl_crystal_size_max 0.15
_exptl_crystal_size_mid 0.11
_exptl_crystal_size_min 0.07
_refine_diff_density_max 1.741
_refine_diff_density_min -1.239
_refine_diff_density_rms 0.222
_refine_ls_extinction_method none
_refine_ls_goodness_of_fit_ref 1.008
_refine_ls_hydrogen_treatment constr
_refine_ls_matrix_type full
_refine_ls_number_parameters 290
_refine_ls_number_reflns 3970
_refine_ls_number_restraints 0
_refine_ls_restrained_S_all 1.008
_refine_ls_R_factor_all 0.0485
_refine_ls_R_factor_gt 0.0434
_refine_ls_shift/su_max 0.000
_refine_ls_shift/su_mean 0.000
_refine_ls_structure_factor_coef Fsqd
_refine_ls_weighting_details 'w=1/[\s^2^(Fo^2^)+(0.0753P)^2^] where P=(Fo^2^+2Fc^2^)/3'
_refine_ls_weighting_scheme calc
_refine_ls_wR_factor_gt 0.1151
_refine_ls_wR_factor_ref 0.1179
_reflns_Friedel_coverage 0.000
_reflns_number_gt 3401
_reflns_number_total 3970
_reflns_threshold_expression 'I > 2\s(I)'
_cod_data_source_file d5ce01088h2.cif
_cod_data_source_block njy1
_cod_database_code 7251776
_shelx_shelxl_version_number 2018/3
_shelx_space_group_comment
;
The symmetry employed for this shelxl refinement is uniquely defined
by the following loop, which should always be used as a source of
symmetry information in preference to the above space-group names.
They are only intended as comments.
;
_shelx_estimated_absorpt_t_max 0.655
_shelx_estimated_absorpt_t_min 0.437
_olex2_refinement_description
;
1. Twinned data refinement
 Scales: 0(10)
 1(10)
2. Fixed Uiso
 At 1.2 times of:
  All C(H,H) groups, All N(H,H,H) groups
3.a Secondary CH2 refined with riding coordinates:
 C1(H1D,H1E), C2(H2D,H2E), C3(H3D,H3E)
3.b Idealised Me refined as rotating group:
 N1(H1A,H1B,H1C), N2(H2A,H2B,H2C), N3(H3A,H3B,H3C)
;
_olex2_submission_special_instructions 'No special instructions were received'

loop_
_space_group_symop_operation_xyz
'x, y, z'
'-x, -y, -z'

loop_
_atom_site_label
_atom_site_type_symbol
_atom_site_fract_x
_atom_site_fract_y
_atom_site_fract_z
_atom_site_U_iso_or_equiv
_atom_site_adp_type
_atom_site_occupancy
_atom_site_site_symmetry_order
_atom_site_calc_flag
_atom_site_refinement_flags_posn
_atom_site_refinement_flags_adp
_atom_site_refinement_flags_occupancy
_atom_site_disorder_assembly
_atom_site_disorder_group
Ni1 Ni 0.000000 0.000000 0.000000 0.0152(2) Uani 1 2 d S . P . .
Mo1 Mo 0.00612(5) 0.30716(5) 0.06518(5) 0.02100(16) Uani 1 1 d . . . . .
Mo2 Mo -0.00890(5) -0.12159(5) -0.29075(4) 0.02095(16) Uani 1 1 d . . . . .
Mo3 Mo -0.00262(5) 0.18691(5) -0.22469(4) 0.02092(16) Uani 1 1 d . . . . .
As1 As 0.31387(6) 0.13734(6) 0.12092(5) 0.02437(18) Uani 1 1 d . . . . .
As2 As 0.30385(6) 0.02232(6) -0.16148(6) 0.02575(19) Uani 1 1 d . . . . .
As3 As -0.30727(6) 0.16049(6) -0.05391(6) 0.02550(19) Uani 1 1 d . . . . .
O1 O 0.1426(5) 0.3942(4) 0.1390(4) 0.0347(11) Uani 1 1 d . . . . .
O2 O -0.1449(5) -0.2077(4) -0.3663(4) 0.0349(11) Uani 1 1 d . . . . .
O3 O -0.1349(5) 0.2831(4) -0.2617(4) 0.0352(11) Uani 1 1 d . . . . .
O4 O -0.1263(5) 0.4071(4) 0.0380(4) 0.0352(11) Uani 1 1 d . . . . .
O5 O 0.1225(5) -0.1128(5) -0.3912(4) 0.0369(11) Uani 1 1 d . . . . .
O6 O 0.1263(5) 0.2034(4) -0.3253(4) 0.0349(11) Uani 1 1 d . . . . .
O7 O -0.0820(4) 0.2421(4) 0.1989(4) 0.0247(9) Uani 1 1 d . . . . .
O8 O -0.0992(4) 0.0358(4) -0.2938(3) 0.0237(9) Uani 1 1 d . . . . .
O9 O 0.0939(4) 0.2811(4) -0.0887(4) 0.0237(9) Uani 1 1 d . . . . .
O10 O -0.1160(4) 0.1483(4) -0.0491(3) 0.0193(8) Uani 1 1 d . . . . .
O11 O 0.1124(4) 0.0203(4) -0.1526(3) 0.0185(8) Uani 1 1 d . . . . .
O12 O 0.1221(4) 0.1272(4) 0.1098(3) 0.0189(8) Uani 1 1 d . . . . .
O13 O 0.3523(4) -0.0190(4) 0.1457(4) 0.0285(10) Uani 1 1 d . . . . .
O14 O 0.3484(4) 0.1357(4) -0.0368(4) 0.0274(10) Uani 1 1 d . . . . .
O15 O 0.3450(4) -0.1149(4) -0.0919(4) 0.0286(10) Uani 1 1 d . . . . .
Cl1 Cl 0.4861(2) 0.30434(19) -0.32968(18) 0.0500(5) Uani 1 1 d . . . . .
N1 N -0.3321(5) 0.0810(5) -0.4358(5) 0.0326(13) Uani 1 1 d . . . . .
H1A H -0.299197 0.101983 -0.504964 0.039 Uiso 1 1 calc R U . . .
H1B H -0.260435 0.056618 -0.389268 0.039 Uiso 1 1 calc R U . . .
H1C H -0.372971 0.145922 -0.397289 0.039 Uiso 1 1 calc R U . . .
N2 N 0.3500(5) 0.4208(5) -0.0970(5) 0.0299(12) Uani 1 1 d . . . . .
H2A H 0.402591 0.373516 -0.146834 0.036 Uiso 1 1 calc R U . . .
H2B H 0.321068 0.486159 -0.133150 0.036 Uiso 1 1 calc R U . . .
H2C H 0.274669 0.377260 -0.078278 0.036 Uiso 1 1 calc R U . . .
N3 N 0.1676(7) -0.5794(6) 0.5513(5) 0.0432(15) Uani 1 1 d . . . . .
H3A H 0.211018 -0.579348 0.481722 0.052 Uiso 1 1 calc R U . . .
H3B H 0.179783 -0.652004 0.580773 0.052 Uiso 1 1 calc R U . . .
H3C H 0.204490 -0.519196 0.604245 0.052 Uiso 1 1 calc R U . . .
C1 C -0.4360(7) -0.0196(7) -0.4616(6) 0.0398(17) Uani 1 1 d . . . . .
H1D H -0.468360 -0.045081 -0.385935 0.048 Uiso 1 1 calc R U . . .
H1E H -0.391645 -0.089913 -0.504540 0.048 Uiso 1 1 calc R U . . .
C2 C 0.4361(7) 0.4631(6) 0.0155(6) 0.0318(15) Uani 1 1 d . . . . .
H2D H 0.466918 0.392148 0.055727 0.038 Uiso 1 1 calc R U . . .
H2E H 0.378821 0.513978 0.070487 0.038 Uiso 1 1 calc R U . . .
C3 C 0.0126(9) -0.5589(8) 0.5296(8) 0.053(2) Uani 1 1 d . . . . .
H3D H -0.033585 -0.553962 0.606216 0.063 Uiso 1 1 calc R U . . .
H3E H -0.029224 -0.628527 0.477893 0.063 Uiso 1 1 calc R U . . .
O1W O -0.2875(6) 0.4032(5) 0.2703(5) 0.0468(13) Uani 1 1 d . . . . .
O2W O 0.3045(6) -0.5284(6) 0.3418(5) 0.0594(16) Uani 1 1 d . . . . .
O3W O -0.5090(8) -0.2981(7) 0.6099(7) 0.080(2) Uani 1 1 d . . . . .

loop_
_atom_site_aniso_label
_atom_site_aniso_U_11
_atom_site_aniso_U_22
_atom_site_aniso_U_33
_atom_site_aniso_U_23
_atom_site_aniso_U_13
_atom_site_aniso_U_12
Ni1 0.0122(5) 0.0183(5) 0.0154(5) 0.0041(4) -0.0014(4) 0.0003(4)
Mo1 0.0202(3) 0.0184(3) 0.0249(3) 0.0048(2) 0.0003(2) 0.0015(2)
Mo2 0.0207(3) 0.0255(3) 0.0169(3) 0.0032(2) 0.0003(2) 0.0012(2)
Mo3 0.0186(3) 0.0244(3) 0.0209(3) 0.0093(2) -0.0017(2) 0.0004(2)
As1 0.0167(3) 0.0288(4) 0.0272(4) 0.0028(3) -0.0033(3) -0.0007(2)
As2 0.0172(3) 0.0358(4) 0.0248(3) 0.0058(3) 0.0014(3) 0.0016(3)
As3 0.0169(3) 0.0284(4) 0.0319(4) 0.0072(3) -0.0019(3) 0.0041(3)
O1 0.037(3) 0.030(2) 0.037(3) 0.004(2) -0.006(2) -0.008(2)
O2 0.038(3) 0.036(3) 0.030(2) 0.000(2) -0.006(2) -0.005(2)
O3 0.030(2) 0.036(3) 0.041(3) 0.015(2) -0.006(2) 0.010(2)
O4 0.036(3) 0.029(2) 0.042(3) 0.011(2) 0.005(2) 0.013(2)
O5 0.038(3) 0.043(3) 0.031(2) 0.006(2) 0.012(2) 0.003(2)
O6 0.034(3) 0.039(3) 0.034(2) 0.012(2) 0.007(2) -0.005(2)
O7 0.023(2) 0.024(2) 0.028(2) 0.0062(18) 0.0058(18) 0.0042(17)
O8 0.020(2) 0.028(2) 0.023(2) 0.0042(17) -0.0058(17) 0.0009(17)
O9 0.021(2) 0.024(2) 0.026(2) 0.0048(17) -0.0015(17) -0.0010(17)
O10 0.0165(19) 0.022(2) 0.020(2) 0.0044(16) -0.0009(16) 0.0017(16)
O11 0.0148(19) 0.022(2) 0.0190(19) 0.0033(16) -0.0017(16) -0.0010(16)
O12 0.0157(19) 0.021(2) 0.020(2) 0.0022(16) -0.0034(16) -0.0012(16)
O13 0.023(2) 0.036(2) 0.027(2) 0.0075(19) -0.0017(18) 0.0070(19)
O14 0.021(2) 0.032(2) 0.029(2) 0.0045(19) 0.0007(18) 0.0021(18)
O15 0.022(2) 0.036(2) 0.028(2) 0.0063(19) 0.0014(18) 0.0058(19)
Cl1 0.0418(10) 0.0538(12) 0.0527(11) -0.0079(9) 0.0088(9) 0.0076(9)
N1 0.023(3) 0.042(3) 0.032(3) 0.002(3) -0.004(2) 0.006(2)
N2 0.019(3) 0.036(3) 0.036(3) 0.004(2) 0.004(2) 0.000(2)
N3 0.055(4) 0.040(4) 0.036(3) 0.009(3) 0.001(3) 0.006(3)
C1 0.032(4) 0.045(4) 0.042(4) 0.008(3) -0.009(3) 0.002(3)
C2 0.027(3) 0.038(4) 0.031(3) 0.004(3) 0.004(3) -0.007(3)
C3 0.055(5) 0.048(5) 0.060(5) 0.023(4) 0.006(4) 0.011(4)
O1W 0.058(3) 0.040(3) 0.043(3) 0.003(2) 0.010(3) 0.017(3)
O2W 0.066(4) 0.073(4) 0.038(3) 0.008(3) -0.002(3) -0.020(3)
O3W 0.070(4) 0.091(5) 0.083(5) 0.021(4) 0.022(4) 0.000(4)

loop_
_atom_type_symbol
_atom_type_description
_atom_type_scat_dispersion_real
_atom_type_scat_dispersion_imag
_atom_type_scat_source
C C 0.0033 0.0016 'International Tables Vol C Tables 4.2.6.8 and 6.1.1.4'
H H 0.0000 0.0000 'International Tables Vol C Tables 4.2.6.8 and 6.1.1.4'
As As 0.0499 2.0058 'International Tables Vol C Tables 4.2.6.8 and 6.1.1.4'
Cl Cl 0.1484 0.1585 'International Tables Vol C Tables 4.2.6.8 and 6.1.1.4'
Mo Mo -1.6832 0.6857 'International Tables Vol C Tables 4.2.6.8 and 6.1.1.4'
N N 0.0061 0.0033 'International Tables Vol C Tables 4.2.6.8 and 6.1.1.4'
Ni Ni 0.3393 1.1124 'International Tables Vol C Tables 4.2.6.8 and 6.1.1.4'
O O 0.0106 0.0060 'International Tables Vol C Tables 4.2.6.8 and 6.1.1.4'

loop_
_geom_angle_atom_site_label_1
_geom_angle_atom_site_label_2
_geom_angle_atom_site_label_3
_geom_angle
_geom_angle_site_symmetry_1
_geom_angle_site_symmetry_3
_geom_angle_publ_flag
O10 Ni1 O10 180.0 . 2 ?
O10 Ni1 O11 94.34(15) 2 . ?
O10 Ni1 O11 94.34(15) . 2 ?
O10 Ni1 O11 85.66(15) . . ?
O10 Ni1 O11 85.66(15) 2 2 ?
O11 Ni1 O11 180.0 2 . ?
O12 Ni1 O10 86.33(15) 2 2 ?
O12 Ni1 O10 86.33(15) . . ?
O12 Ni1 O10 93.67(15) 2 . ?
O12 Ni1 O10 93.67(15) . 2 ?
O12 Ni1 O11 94.49(15) 2 2 ?
O12 Ni1 O11 85.51(15) 2 . ?
O12 Ni1 O11 85.51(15) . 2 ?
O12 Ni1 O11 94.48(15) . . ?
O12 Ni1 O12 180.0 . 2 ?
O1 Mo1 O7 101.1(2) . . ?
O1 Mo1 O9 96.2(2) . . ?
O1 Mo1 O10 161.09(19) . . ?
O1 Mo1 O12 89.62(18) . . ?
O4 Mo1 O1 106.4(2) . . ?
O4 Mo1 O7 95.0(2) . . ?
O4 Mo1 O9 103.3(2) . . ?
O4 Mo1 O10 91.08(19) . . ?
O4 Mo1 O12 160.75(19) . . ?
O7 Mo1 O9 150.14(17) . . ?
O7 Mo1 O10 84.13(16) . . ?
O7 Mo1 O12 71.01(15) . . ?
O9 Mo1 O10 72.26(15) . . ?
O9 Mo1 O12 85.04(16) . . ?
O10 Mo1 O12 74.77(14) . . ?
O2 Mo2 O5 106.5(2) . . ?
O2 Mo2 O7 101.6(2) . 2 ?
O2 Mo2 O8 96.2(2) . . ?
O2 Mo2 O11 160.90(19) . . ?
O2 Mo2 O12 90.27(19) . 2 ?
O5 Mo2 O7 96.0(2) . 2 ?
O5 Mo2 O8 102.9(2) . . ?
O5 Mo2 O11 90.76(19) . . ?
O5 Mo2 O12 160.95(19) . 2 ?
O7 Mo2 O11 84.13(16) 2 . ?
O7 Mo2 O12 71.31(15) 2 2 ?
O8 Mo2 O7 149.07(17) . 2 ?
O8 Mo2 O11 71.53(15) . . ?
O8 Mo2 O12 83.61(16) . 2 ?
O11 Mo2 O12 74.17(13) . 2 ?
O3 Mo3 O6 106.1(2) . . ?
O3 Mo3 O8 95.8(2) . . ?
O3 Mo3 O9 102.2(2) . . ?
O3 Mo3 O10 90.37(19) . . ?
O3 Mo3 O11 160.59(18) . . ?
O6 Mo3 O8 101.9(2) . . ?
O6 Mo3 O9 96.5(2) . . ?
O6 Mo3 O10 161.65(18) . . ?
O6 Mo3 O11 91.07(19) . . ?
O8 Mo3 O10 84.14(15) . . ?
O8 Mo3 O11 71.29(15) . . ?
O9 Mo3 O8 149.58(17) . . ?
O9 Mo3 O10 71.53(15) . . ?
O9 Mo3 O11 84.45(16) . . ?
O11 Mo3 O10 74.30(14) . . ?
O13 As1 O12 99.67(19) . . ?
O13 As1 O14 100.7(2) . . ?
O14 As1 O12 99.48(18) . . ?
O14 As2 O11 99.05(18) . . ?
O15 As2 O11 99.85(19) . . ?
O15 As2 O14 99.6(2) . . ?
O13 As3 O10 98.76(18) 2 . ?
O15 As3 O10 100.44(18) 2 . ?
O15 As3 O13 99.7(2) 2 2 ?
Mo1 O7 Mo2 122.1(2) . 2 ?
Mo2 O8 Mo3 120.9(2) . . ?
Mo3 O9 Mo1 120.8(2) . . ?
Ni1 O10 Mo1 99.89(15) . . ?
Ni1 O10 Mo3 99.72(15) . . ?
Mo1 O10 Mo3 92.49(14) . . ?
As3 O10 Ni1 126.6(2) . . ?
As3 O10 Mo1 115.16(18) . . ?
As3 O10 Mo3 116.57(18) . . ?
Ni1 O11 Mo2 100.07(15) . . ?
Ni1 O11 Mo3 100.32(15) . . ?
Mo2 O11 Mo3 93.04(14) . . ?
As2 O11 Ni1 126.5(2) . . ?
As2 O11 Mo2 115.30(18) . . ?
As2 O11 Mo3 115.50(18) . . ?
Ni1 O12 Mo1 99.01(15) . . ?
Ni1 O12 Mo2 100.23(15) . 2 ?
Mo2 O12 Mo1 92.47(14) 2 . ?
As1 O12 Ni1 126.5(2) . . ?
As1 O12 Mo1 115.89(18) . . ?
As1 O12 Mo2 116.37(18) . 2 ?
As1 O13 As3 130.2(2) . 2 ?
As2 O14 As1 130.5(2) . . ?
As2 O15 As3 131.3(3) . 2 ?
H1A N1 H1B 109.5 . . ?
H1A N1 H1C 109.5 . . ?
H1B N1 H1C 109.5 . . ?
C1 N1 H1A 109.5 . . ?
C1 N1 H1B 109.5 . . ?
C1 N1 H1C 109.5 . . ?
H2A N2 H2B 109.5 . . ?
H2A N2 H2C 109.5 . . ?
H2B N2 H2C 109.5 . . ?
C2 N2 H2A 109.5 . . ?
C2 N2 H2B 109.5 . . ?
C2 N2 H2C 109.5 . . ?
H3A N3 H3B 109.5 . . ?
H3A N3 H3C 109.5 . . ?
H3B N3 H3C 109.5 . . ?
C3 N3 H3A 109.5 . . ?
C3 N3 H3B 109.5 . . ?
C3 N3 H3C 109.5 . . ?
N1 C1 C1 111.3(7) . 2_454 ?
N1 C1 H1D 109.4 . . ?
N1 C1 H1E 109.4 . . ?
C1 C1 H1D 109.4 2_454 . ?
C1 C1 H1E 109.4 2_454 . ?
H1D C1 H1E 108.0 . . ?
N2 C2 C2 109.7(7) . 2_665 ?
N2 C2 H2D 109.7 . . ?
N2 C2 H2E 109.7 . . ?
C2 C2 H2D 109.7 2_665 . ?
C2 C2 H2E 109.7 2_665 . ?
H2D C2 H2E 108.2 . . ?
N3 C3 C3 111.3(9) . 2_546 ?
N3 C3 H3D 109.4 . . ?
N3 C3 H3E 109.4 . . ?
C3 C3 H3D 109.4 2_546 . ?
C3 C3 H3E 109.4 2_546 . ?
H3D C3 H3E 108.0 . . ?

loop_
_geom_bond_atom_site_label_1
_geom_bond_atom_site_label_2
_geom_bond_distance
_geom_bond_site_symmetry_2
_geom_bond_publ_flag
Ni1 O10 2.064(4) . ?
Ni1 O10 2.064(4) 2 ?
Ni1 O11 2.066(4) . ?
Ni1 O11 2.066(4) 2 ?
Ni1 O12 2.050(4) . ?
Ni1 O12 2.050(4) 2 ?
Mo1 O1 1.711(4) . ?
Mo1 O4 1.702(4) . ?
Mo1 O7 1.922(4) . ?
Mo1 O9 1.929(4) . ?
Mo1 O10 2.298(4) . ?
Mo1 O12 2.337(4) . ?
Mo2 O2 1.711(4) . ?
Mo2 O5 1.711(4) . ?
Mo2 O7 1.925(4) 2 ?
Mo2 O8 1.923(4) . ?
Mo2 O11 2.313(4) . ?
Mo2 O12 2.322(4) 2 ?
Mo3 O3 1.700(4) . ?
Mo3 O6 1.706(4) . ?
Mo3 O8 1.936(4) . ?
Mo3 O9 1.921(4) . ?
Mo3 O10 2.335(4) . ?
Mo3 O11 2.314(4) . ?
As1 O12 1.806(4) . ?
As1 O13 1.786(4) . ?
As1 O14 1.793(4) . ?
As2 O11 1.810(4) . ?
As2 O14 1.789(4) . ?
As2 O15 1.785(4) . ?
As3 O10 1.807(4) . ?
As3 O13 1.792(4) 2 ?
As3 O15 1.788(4) 2 ?
N1 H1A 0.8900 . ?
N1 H1B 0.8900 . ?
N1 H1C 0.8900 . ?
N1 C1 1.454(9) . ?
N2 H2A 0.8900 . ?
N2 H2B 0.8900 . ?
N2 H2C 0.8900 . ?
N2 C2 1.487(8) . ?
N3 H3A 0.8900 . ?
N3 H3B 0.8900 . ?
N3 H3C 0.8900 . ?
N3 C3 1.493(10) . ?
C1 C1 1.535(13) 2_454 ?
C1 H1D 0.9700 . ?
C1 H1E 0.9700 . ?
C2 C2 1.507(12) 2_665 ?
C2 H2D 0.9700 . ?
C2 H2E 0.9700 . ?
C3 C3 1.512(15) 2_546 ?
C3 H3D 0.9700 . ?
C3 H3E 0.9700 . ?

loop_
_geom_torsion_atom_site_label_1
_geom_torsion_atom_site_label_2
_geom_torsion_atom_site_label_3
_geom_torsion_atom_site_label_4
_geom_torsion
_geom_torsion_site_symmetry_1
_geom_torsion_site_symmetry_2
_geom_torsion_site_symmetry_3
_geom_torsion_site_symmetry_4
_geom_torsion_publ_flag
O11 As2 O14 As1 59.4(3) . . . . ?
O11 As2 O15 As3 -57.0(3) . . . 2 ?
O12 As1 O13 As3 59.1(3) . . . 2 ?
O12 As1 O14 As2 -59.6(3) . . . . ?
O13 As1 O12 Ni1 -51.6(3) . . . . ?
O13 As1 O12 Mo1 -176.66(19) . . . . ?
O13 As1 O12 Mo2 76.2(2) . . . 2 ?
O13 As1 O14 As2 42.3(3) . . . . ?
O13 As3 O10 Ni1 -52.4(3) 2 . . . ?
O13 As3 O10 Mo1 -178.2(2) 2 . . . ?
O13 As3 O10 Mo3 75.0(2) 2 . . . ?
O14 As1 O12 Ni1 51.1(3) . . . . ?
O14 As1 O12 Mo1 -74.0(2) . . . . ?
O14 As1 O12 Mo2 178.9(2) . . . 2 ?
O14 As1 O13 As3 -42.6(3) . . . 2 ?
O14 As2 O11 Ni1 -50.8(3) . . . . ?
O14 As2 O11 Mo2 -177.1(2) . . . . ?
O14 As2 O11 Mo3 76.1(2) . . . . ?
O14 As2 O15 As3 44.1(4) . . . 2 ?
O15 As2 O11 Ni1 50.6(3) . . . . ?
O15 As2 O11 Mo2 -75.6(2) . . . . ?
O15 As2 O11 Mo3 177.53(19) . . . . ?
O15 As2 O14 As1 -42.3(3) . . . . ?
O15 As3 O10 Ni1 49.2(3) 2 . . . ?
O15 As3 O10 Mo1 -76.6(2) 2 . . . ?
O15 As3 O10 Mo3 176.6(2) 2 . . . ?

loop_
_twin_individual_id
_twin_individual_mass_fraction_refined
1 0(10)
2 1(10)
